data_1512574
loop_
_publ_author_name
'Nguyen, Thanh Binh'
'Retailleau, Pascal'
'Al-Mourabit, Ali'

_publ_section_title
;
 A Simple and Straightforward Approach to Quinoxalines by
 Iron/Sulfur-Catalyzed Redox Condensation ofo-Nitroanilines and
 Phenethylamines
;
_journal_issue 20
_journal_name_full 'Organic Letters'
_journal_page_first 5238
_journal_paper_doi 10.1021/ol402435c
_journal_volume 15
_journal_year 2013
_chemical_formula_moiety 'C15 H12 N2 '
_chemical_formula_sum 'C15 H12 N2'
_chemical_formula_weight 220.27
_chemical_name_systematic
; 
 8-methyl-2-phenylquinoxaline 
;
_space_group_IT_number 14
_symmetry_cell_setting monoclinic
_symmetry_space_group_name_Hall '-P 2ybc'
_symmetry_space_group_name_H-M 'P 1 21/c 1'
_atom_sites_solution_hydrogens geom
_atom_sites_solution_primary direct
_atom_sites_solution_secondary difmap
_audit_creation_method SHELXL-97
_cell_angle_alpha 90.00
_cell_angle_beta 95.190(6)
_cell_angle_gamma 90.00
_cell_formula_units_Z 4
_cell_length_a 4.4850(10)
_cell_length_b 19.949(2)
_cell_length_c 12.9720(10)
_cell_measurement_reflns_used 2027
_cell_measurement_temperature 293(2)
_cell_measurement_theta_max 21.726
_cell_measurement_theta_min 0.407
_cell_volume 1155.9(3)
_computing_cell_refinement 'DENZO (Otwinowski & Minor, 1997); COLLECT (Nonius B.V., 1999)'
_computing_data_collection 'DENZO (Otwinowski & Minor, 1997); COLLECT (Nonius B.V., 1999)'
_computing_data_reduction 'SCALEPACK (Otwinowski & Minor, 1997)'
_computing_molecular_graphics 'PLATON (Spek, 2003)'
_computing_publication_material 'SHELXL97 (Sheldrick, 2008)'
_computing_structure_refinement 'SHELXL97 (Sheldrick, 2008); CRYSTALBUILDER (Welter, 2006)'
_computing_structure_solution 'SIR97 (Altomare, et al. 1999)'
_diffrn_ambient_temperature 293(2)
_diffrn_detector_area_resol_mean 9
_diffrn_measured_fraction_theta_full 0.990
_diffrn_measured_fraction_theta_max 0.990
_diffrn_measurement_device_type 'Nonius kappa-CCD diffractometer'
_diffrn_measurement_method 'phi and omega scans'
_diffrn_radiation_monochromator graphite
_diffrn_radiation_type MoK\a
_diffrn_radiation_wavelength 0.71070
_diffrn_reflns_av_R_equivalents 0.0405
_diffrn_reflns_av_sigmaI/netI 0.0591
_diffrn_reflns_limit_h_max 5
_diffrn_reflns_limit_h_min -5
_diffrn_reflns_limit_k_max 22
_diffrn_reflns_limit_k_min -23
_diffrn_reflns_limit_l_max 15
_diffrn_reflns_limit_l_min -15
_diffrn_reflns_number 7602
_diffrn_reflns_theta_full 25.36
_diffrn_reflns_theta_max 25.36
_diffrn_reflns_theta_min 3.76
_diffrn_source 'fine-focus sealed tube'
_diffrn_source_type 'Nonius Kappa CCD'
_diffrn_standards_number 0
_exptl_absorpt_coefficient_mu 0.076
_exptl_absorpt_correction_T_max 0.99
_exptl_absorpt_correction_T_min 0.88
_exptl_absorpt_correction_type multi-scan
_exptl_absorpt_process_details 'Scalepack (Otwinowski & Minor, 1997)'
_exptl_crystal_colour colourless
_exptl_crystal_density_diffrn 1.266
_exptl_crystal_density_method 'not measured'
_exptl_crystal_description prism
_exptl_crystal_F_000 464
_exptl_crystal_size_max 0.32
_exptl_crystal_size_mid 0.19
_exptl_crystal_size_min 0.10
_refine_diff_density_max 0.164
_refine_diff_density_min -0.132
_refine_diff_density_rms 0.033
_refine_ls_extinction_method none
_refine_ls_goodness_of_fit_ref 0.984
_refine_ls_hydrogen_treatment constr
_refine_ls_matrix_type full
_refine_ls_number_parameters 155
_refine_ls_number_reflns 2108
_refine_ls_number_restraints 0
_refine_ls_restrained_S_all 0.984
_refine_ls_R_factor_all 0.1178
_refine_ls_R_factor_gt 0.0538
_refine_ls_shift/su_max 0.007
_refine_ls_shift/su_mean 0.001
_refine_ls_structure_factor_coef Fsqd
_refine_ls_weighting_details 'calc w=1/[\s^2^(Fo^2^)+(0.0866P)^2^+0.0000P] where P=(Fo^2^+2Fc^2^)/3'
_refine_ls_weighting_scheme calc
_refine_ls_wR_factor_gt 0.1297
_refine_ls_wR_factor_ref 0.1633
_reflns_number_gt 1090
_reflns_number_total 2112
_reflns_threshold_expression >2sigma(I)
_cod_data_source_file ol402435c_si_002.cif
_cod_data_source_block compound_3fa-8
_cod_original_sg_symbol_H-M 'P 21/c'
_cod_original_formula_sum 'C15 H12 N2 '
_cod_database_code 1512574

loop_
_symmetry_equiv_pos_as_xyz
'x, y, z'
'-x, y+1/2, -z+1/2'
'-x, -y, -z'
'x, -y-1/2, z-1/2'

loop_
_atom_site_label
_atom_site_type_symbol
_atom_site_fract_x
_atom_site_fract_y
_atom_site_fract_z
_atom_site_U_iso_or_equiv
_atom_site_adp_type
_atom_site_occupancy
_atom_site_symmetry_multiplicity
_atom_site_calc_flag
_atom_site_refinement_flags
N7 N 0.2028(3) 0.09518(9) 0.27090(13) 0.0554(5) Uani 1 1 d .
N10 N -0.0481(4) 0.08922(11) 0.06449(14) 0.0723(6) Uani 1 1 d .
C1 C -0.4170(5) 0.23713(14) 0.1544(2) 0.0750(7) Uani 1 1 d .
H1 H -0.5566 0.2690 0.1296 0.090 Uiso 1 1 calc R
C2 C -0.2873(5) 0.24121(12) 0.2564(2) 0.0720(7) Uani 1 1 d .
H2 H -0.3416 0.2764 0.2979 0.086 Uiso 1 1 calc R
C3 C -0.0829(5) 0.19509(12) 0.29707(17) 0.0634(6) Uani 1 1 d .
C4 C -0.0008(4) 0.14207(10) 0.23213(16) 0.0548(5) Uani 1 1 d .
C5 C -0.1286(4) 0.13897(11) 0.12925(17) 0.0586(6) Uani 1 1 d .
C6 C -0.3403(5) 0.18707(13) 0.09183(19) 0.0711(7) Uani 1 1 d .
H6 H -0.4275 0.1845 0.0241 0.085 Uiso 1 1 calc R
C8 C 0.2770(4) 0.04736(11) 0.20808(15) 0.0537(6) Uani 1 1 d .
C9 C 0.1498(5) 0.04609(13) 0.10458(18) 0.0703(7) Uani 1 1 d .
H9 H 0.2107 0.0123 0.0618 0.084 Uiso 1 1 calc R
C11 C 0.0531(6) 0.19856(15) 0.4073(2) 0.0907(9) Uani 1 1 d .
H11A H 0.0102 0.2414 0.4362 0.136 Uiso 1 1 calc R
H11B H 0.2659 0.1927 0.4091 0.136 Uiso 1 1 calc R
H11C H -0.0302 0.1638 0.4471 0.136 Uiso 1 1 calc R
C12 C 0.4936(5) -0.00434(10) 0.24864(16) 0.0558(6) Uani 1 1 d .
C13 C 0.6042(5) -0.00391(12) 0.35199(18) 0.0674(7) Uani 1 1 d .
H13 H 0.5445 0.0296 0.3955 0.081 Uiso 1 1 calc R
C14 C 0.8011(5) -0.05244(14) 0.3910(2) 0.0777(7) Uani 1 1 d .
H14 H 0.8706 -0.0516 0.4608 0.093 Uiso 1 1 calc R
C15 C 0.8963(5) -0.10199(13) 0.3285(2) 0.0761(7) Uani 1 1 d .
H15 H 1.0312 -0.1343 0.3552 0.091 Uiso 1 1 calc R
C16 C 0.7901(5) -0.10319(13) 0.2265(2) 0.0780(7) Uani 1 1 d .
H16 H 0.8531 -0.1367 0.1836 0.094 Uiso 1 1 calc R
C17 C 0.5905(5) -0.05521(13) 0.18665(19) 0.0719(7) Uani 1 1 d .
H17 H 0.5195 -0.0570 0.1171 0.086 Uiso 1 1 calc R

loop_
_atom_site_aniso_label
_atom_site_aniso_U_11
_atom_site_aniso_U_22
_atom_site_aniso_U_33
_atom_site_aniso_U_23
_atom_site_aniso_U_13
_atom_site_aniso_U_12
N7 0.0556(10) 0.0595(12) 0.0516(11) 0.0001(9) 0.0080(8) -0.0053(9)
N10 0.0765(12) 0.0813(15) 0.0569(13) -0.0064(11) -0.0054(10) -0.0023(11)
C1 0.0696(14) 0.0694(18) 0.086(2) 0.0165(15) 0.0050(13) 0.0040(12)
C2 0.0766(14) 0.0598(15) 0.0813(19) 0.0014(13) 0.0160(13) 0.0036(12)
C3 0.0685(13) 0.0627(15) 0.0604(14) 0.0008(12) 0.0136(10) 0.0009(11)
C4 0.0538(12) 0.0573(14) 0.0540(13) 0.0041(11) 0.0081(9) -0.0084(11)
C5 0.0554(13) 0.0646(16) 0.0554(14) 0.0023(12) 0.0030(10) -0.0107(11)
C6 0.0682(14) 0.0771(18) 0.0665(16) 0.0127(14) -0.0020(11) -0.0093(13)
C8 0.0544(11) 0.0581(14) 0.0491(13) -0.0039(11) 0.0074(9) -0.0103(10)
C9 0.0749(15) 0.0779(17) 0.0569(15) -0.0139(13) -0.0013(11) 0.0014(13)
C11 0.118(2) 0.088(2) 0.0657(17) -0.0172(15) 0.0078(14) 0.0206(16)
C12 0.0535(11) 0.0580(14) 0.0568(14) -0.0041(11) 0.0093(10) -0.0097(10)
C13 0.0701(15) 0.0686(16) 0.0626(16) -0.0075(12) 0.0007(11) 0.0002(12)
C14 0.0808(16) 0.0784(18) 0.0717(17) 0.0012(15) -0.0045(13) 0.0040(14)
C15 0.0722(15) 0.0668(17) 0.089(2) 0.0083(15) 0.0077(14) 0.0044(12)
C16 0.0870(17) 0.0623(17) 0.087(2) -0.0090(14) 0.0185(14) 0.0066(13)
C17 0.0793(16) 0.0739(18) 0.0627(15) -0.0060(13) 0.0073(12) 0.0008(13)

loop_
_atom_type_symbol
_atom_type_description
_atom_type_scat_dispersion_real
_atom_type_scat_dispersion_imag
_atom_type_scat_source
C C 0.0033 0.0016 'International Tables Vol C Tables 4.2.6.8 and 6.1.1.4'
H H 0.0000 0.0000 'International Tables Vol C Tables 4.2.6.8 and 6.1.1.4'
N N 0.0061 0.0033 'International Tables Vol C Tables 4.2.6.8 and 6.1.1.4'
O O 0.0106 0.0060 'International Tables Vol C Tables 4.2.6.8 and 6.1.1.4'

loop_
_geom_angle_atom_site_label_1
_geom_angle_atom_site_label_2
_geom_angle_atom_site_label_3
_geom_angle
C8 N7 C4 117.68(18)
C9 N10 C5 116.07(19)
C6 C1 C2 120.3(2)
C6 C1 H1 119.8
C2 C1 H1 119.8
C3 C2 C1 122.1(2)
C3 C2 H2 118.9
C1 C2 H2 118.9
C2 C3 C4 118.1(2)
C2 C3 C11 122.3(2)
C4 C3 C11 119.5(2)
N7 C4 C5 121.3(2)
N7 C4 C3 119.3(2)
C5 C4 C3 119.4(2)
N10 C5 C6 119.4(2)
N10 C5 C4 120.44(19)
C6 C5 C4 120.2(2)
C1 C6 C5 119.9(2)
C1 C6 H6 120.1
C5 C6 H6 120.1
N7 C8 C9 119.9(2)
N7 C8 C12 118.63(18)
C9 C8 C12 121.4(2)
N10 C9 C8 124.6(2)
N10 C9 H9 117.7
C8 C9 H9 117.7
C3 C11 H11A 109.5
C3 C11 H11B 109.5
H11A C11 H11B 109.5
C3 C11 H11C 109.5
H11A C11 H11C 109.5
H11B C11 H11C 109.5
C13 C12 C17 117.4(2)
C13 C12 C8 120.3(2)
C17 C12 C8 122.2(2)
C14 C13 C12 120.9(2)
C14 C13 H13 119.6
C12 C13 H13 119.6
C15 C14 C13 120.9(2)
C15 C14 H14 119.6
C13 C14 H14 119.6
C16 C15 C14 119.1(2)
C16 C15 H15 120.5
C14 C15 H15 120.5
C15 C16 C17 120.6(2)
C15 C16 H16 119.7
C17 C16 H16 119.7
C16 C17 C12 121.1(2)
C16 C17 H17 119.5
C12 C17 H17 119.5

loop_
_geom_bond_atom_site_label_1
_geom_bond_atom_site_label_2
_geom_bond_distance
N7 C8 1.317(3)
N7 C4 1.371(3)
N10 C9 1.309(3)
N10 C5 1.370(3)
C1 C6 1.351(3)
C1 C2 1.398(3)
C1 H1 0.9300
C2 C3 1.371(3)
C2 H2 0.9300
C3 C4 1.421(3)
C3 C11 1.505(3)
C4 C5 1.405(3)
C5 C6 1.405(3)
C6 H6 0.9300
C8 C9 1.411(3)
C8 C12 1.480(3)
C9 H9 0.9300
C11 H11A 0.9600
C11 H11B 0.9600
C11 H11C 0.9600
C12 C13 1.387(3)
C12 C17 1.389(3)
C13 C14 1.376(3)
C13 H13 0.9300
C14 C15 1.371(3)
C14 H14 0.9300
C15 C16 1.365(3)
C15 H15 0.9300
C16 C17 1.379(3)
C16 H16 0.9300
C17 H17 0.9300

loop_
_geom_torsion_atom_site_label_1
_geom_torsion_atom_site_label_2
_geom_torsion_atom_site_label_3
_geom_torsion_atom_site_label_4
_geom_torsion
C6 C1 C2 C3 -0.7(4)
C1 C2 C3 C4 0.5(3)
C1 C2 C3 C11 -178.9(2)
C8 N7 C4 C5 0.6(3)
C8 N7 C4 C3 -178.98(18)
C2 C3 C4 N7 -179.88(18)
C11 C3 C4 N7 -0.5(3)
C2 C3 C4 C5 0.5(3)
C11 C3 C4 C5 179.9(2)
C9 N10 C5 C6 -179.89(19)
C9 N10 C5 C4 0.2(3)
N7 C4 C5 N10 -1.1(3)
C3 C4 C5 N10 178.53(18)
N7 C4 C5 C6 179.02(17)
C3 C4 C5 C6 -1.4(3)
C2 C1 C6 C5 -0.2(3)
N10 C5 C6 C1 -178.7(2)
C4 C5 C6 C1 1.2(3)
C4 N7 C8 C9 0.6(3)
C4 N7 C8 C12 -179.23(16)
C5 N10 C9 C8 1.0(3)
N7 C8 C9 N10 -1.5(3)
C12 C8 C9 N10 178.3(2)
N7 C8 C12 C13 3.0(3)
C9 C8 C12 C13 -176.8(2)
N7 C8 C12 C17 -178.0(2)
C9 C8 C12 C17 2.2(3)
C17 C12 C13 C14 -0.3(3)
C8 C12 C13 C14 178.7(2)
C12 C13 C14 C15 0.9(3)
C13 C14 C15 C16 -0.8(4)
C14 C15 C16 C17 0.1(4)
C15 C16 C17 C12 0.4(4)
C13 C12 C17 C16 -0.3(3)
C8 C12 C17 C16 -179.3(2)
